data_1502018
loop_
_publ_author_name
'Witek, Jason A.'
'Weinreb, Steven M.'

_publ_section_title
;
 Investigation of the stereochemistry of intermolecular conjugate
 additions of nucleophiles to acyclic nitrosoalkenes.
;
_journal_issue 5
_journal_name_full 'Organic letters'
_journal_page_first 1258
_journal_page_last 1260
_journal_paper_doi 10.1021/ol2000793
_journal_volume 13
_journal_year 2011
_chemical_formula_moiety 'C27 H33 N O8 S'
_chemical_formula_sum 'C27 H33 N O8 S'
_chemical_formula_weight 531.60
_chemical_name_systematic
; 
 ? 
;
_space_group_IT_number 2
_symmetry_cell_setting triclinic
_symmetry_space_group_name_Hall '-P 1'
_symmetry_space_group_name_H-M 'P -1'
_atom_sites_solution_hydrogens geom
_atom_sites_solution_primary direct
_atom_sites_solution_secondary difmap
_audit_creation_method SHELXL-97
_cell_angle_alpha 78.500(3)
_cell_angle_beta 67.748(3)
_cell_angle_gamma 74.424(3)
_cell_formula_units_Z 2
_cell_length_a 10.5885(12)
_cell_length_b 11.5490(13)
_cell_length_c 12.6474(14)
_cell_measurement_reflns_used 3775
_cell_measurement_temperature 298(2)
_cell_measurement_theta_max 26.361
_cell_measurement_theta_min 2.398
_cell_volume 1370.6(3)
_computing_cell_refinement 'Bruker SMART'
_computing_data_collection 'Bruker SMART'
_computing_data_reduction 'Bruker SAINT'
_computing_molecular_graphics 'Bruker SHELXTL'
_computing_publication_material 'Bruker SHELXTL'
_computing_structure_refinement 'SHELXL-97 (Sheldrick, 1997)'
_computing_structure_solution 'SHELXS-97 (Sheldrick, 1990)'
_diffrn_ambient_temperature 298(2)
_diffrn_measured_fraction_theta_full 0.972
_diffrn_measured_fraction_theta_max 0.972
_diffrn_measurement_device_type 'CCD area detector'
_diffrn_measurement_method 'phi and omega scans'
_diffrn_radiation_monochromator graphite
_diffrn_radiation_source 'fine-focus sealed tube'
_diffrn_radiation_type MoK\a
_diffrn_radiation_wavelength 0.71073
_diffrn_reflns_av_R_equivalents 0.0205
_diffrn_reflns_av_sigmaI/netI 0.0348
_diffrn_reflns_limit_h_max 14
_diffrn_reflns_limit_h_min -14
_diffrn_reflns_limit_k_max 15
_diffrn_reflns_limit_k_min -14
_diffrn_reflns_limit_l_max 16
_diffrn_reflns_limit_l_min -16
_diffrn_reflns_number 12930
_diffrn_reflns_theta_full 28.29
_diffrn_reflns_theta_max 28.29
_diffrn_reflns_theta_min 1.75
_exptl_absorpt_coefficient_mu 0.167
_exptl_absorpt_correction_T_max 0.9642
_exptl_absorpt_correction_T_min 0.9548
_exptl_absorpt_correction_type multi-scan
_exptl_absorpt_process_details SADABS
_exptl_crystal_colour colorless
_exptl_crystal_density_diffrn 1.288
_exptl_crystal_density_method 'not measured'
_exptl_crystal_description block
_exptl_crystal_F_000 564
_exptl_crystal_size_max 0.28
_exptl_crystal_size_mid 0.27
_exptl_crystal_size_min 0.22
_refine_diff_density_max 0.438
_refine_diff_density_min -0.241
_refine_diff_density_rms 0.049
_refine_ls_extinction_method none
_refine_ls_goodness_of_fit_ref 1.052
_refine_ls_hydrogen_treatment noref
_refine_ls_matrix_type full
_refine_ls_number_parameters 338
_refine_ls_number_reflns 6609
_refine_ls_number_restraints 0
_refine_ls_restrained_S_all 1.052
_refine_ls_R_factor_all 0.0821
_refine_ls_R_factor_gt 0.0600
_refine_ls_shift/su_max 0.009
_refine_ls_shift/su_mean 0.000
_refine_ls_structure_factor_coef Fsqd
_refine_ls_weighting_details 'calc w=1/[\s^2^(Fo^2^)+(0.0988P)^2^+0.1663P] where P=(Fo^2^+2Fc^2^)/3'
_refine_ls_weighting_scheme calc
_refine_ls_wR_factor_gt 0.1640
_refine_ls_wR_factor_ref 0.1796
_reflns_number_gt 4691
_reflns_number_total 6609
_reflns_threshold_expression >2sigma(I)
_cod_data_source_file ol2000793_si_002.cif
_cod_data_source_block jaw2s
_cod_depositor_comments
;
The following automatic conversions were performed:

'_symmetry_cell_setting' value 'Triclinic' changed to 'triclinic'
according to /home/saulius/struct/CIF-dictionaries/cif_core.dic
dictionary named 'cif_core.dic' version 2.4.1 from 2010-06-29.

Automatic conversion script
Id: cif_fix_values 1715 2011-07-08 13:25:40Z adriana 
;
_cod_original_sg_symbol_H-M P-1
_cod_database_code 1502018

loop_
_symmetry_equiv_pos_as_xyz
'x, y, z'
'-x, -y, -z'

loop_
_atom_site_label
_atom_site_type_symbol
_atom_site_fract_x
_atom_site_fract_y
_atom_site_fract_z
_atom_site_U_iso_or_equiv
_atom_site_adp_type
_atom_site_occupancy
_atom_site_symmetry_multiplicity
_atom_site_calc_flag
_atom_site_refinement_flags
C1 C 0.5070(2) 1.05606(19) 0.21140(18) 0.0521(5) Uani 1 1 d .
C2 C 0.5208(3) 1.1502(2) 0.2548(2) 0.0642(6) Uani 1 1 d .
H2 H 0.6072 1.1537 0.2555 0.077 Uiso 1 1 calc R
C3 C 0.4045(3) 1.2397(2) 0.2973(2) 0.0680(7) Uani 1 1 d .
H3 H 0.4136 1.3035 0.3267 0.082 Uiso 1 1 calc R
C4 C 0.2765(3) 1.2367(2) 0.2970(2) 0.0608(6) Uani 1 1 d .
C5 C 0.2657(3) 1.1425(3) 0.2516(3) 0.0845(9) Uani 1 1 d .
H5 H 0.1794 1.1395 0.2502 0.101 Uiso 1 1 calc R
C6 C 0.3806(3) 1.0524(3) 0.2080(3) 0.0791(8) Uani 1 1 d .
H6 H 0.3720 0.9898 0.1767 0.095 Uiso 1 1 calc R
C7 C 0.1477(3) 1.3322(3) 0.3484(3) 0.0865(9) Uani 1 1 d .
H7A H 0.1191 1.3192 0.4307 0.130 Uiso 1 1 calc R
H7B H 0.0735 1.3268 0.3247 0.130 Uiso 1 1 calc R
H7C H 0.1689 1.4110 0.3221 0.130 Uiso 1 1 calc R
C8 C 0.7286(3) 0.7978(2) 0.3776(2) 0.0725(7) Uani 1 1 d .
H8A H 0.7194 0.7730 0.4577 0.087 Uiso 1 1 calc R
H8B H 0.7846 0.8589 0.3476 0.087 Uiso 1 1 calc R
C9 C 0.7954(2) 0.6899(2) 0.30831(19) 0.0515(5) Uani 1 1 d .
H9 H 0.8925 0.6924 0.2606 0.062 Uiso 1 1 calc R
C10 C 0.70544(19) 0.70572(16) 0.23188(16) 0.0409(4) Uani 1 1 d .
H10 H 0.7637 0.7078 0.1504 0.049 Uiso 1 1 calc R
C11 C 0.63474(18) 0.59698(17) 0.26979(15) 0.0390(4) Uani 1 1 d .
H11 H 0.5516 0.6164 0.3377 0.047 Uiso 1 1 calc R
C12 C 0.74161(19) 0.49599(17) 0.31095(16) 0.0426(4) Uani 1 1 d .
C13 C 0.7861(2) 0.5656(2) 0.37805(18) 0.0508(5) Uani 1 1 d .
H13A H 0.7176 0.5741 0.4546 0.061 Uiso 1 1 calc R
H13B H 0.8758 0.5238 0.3846 0.061 Uiso 1 1 calc R
C14 C 0.58609(19) 0.56586(18) 0.18073(16) 0.0439(4) Uani 1 1 d .
H14 H 0.5797 0.4806 0.1988 0.053 Uiso 1 1 calc R
C15 C 0.4430(2) 0.64092(18) 0.18444(16) 0.0442(4) Uani 1 1 d .
C16 C 0.4241(3) 0.7397(2) 0.1053(2) 0.0606(6) Uani 1 1 d .
H16 H 0.5012 0.7619 0.0462 0.073 Uiso 1 1 calc R
C17 C 0.2911(3) 0.8057(2) 0.1136(3) 0.0728(7) Uani 1 1 d .
H17 H 0.2798 0.8719 0.0600 0.087 Uiso 1 1 calc R
C18 C 0.1766(3) 0.7748(2) 0.1994(3) 0.0749(8) Uani 1 1 d .
H18 H 0.0877 0.8197 0.2044 0.090 Uiso 1 1 calc R
C19 C 0.1933(3) 0.6767(3) 0.2786(3) 0.0754(8) Uani 1 1 d .
H19 H 0.1157 0.6550 0.3375 0.090 Uiso 1 1 calc R
C20 C 0.3256(2) 0.6107(2) 0.2702(2) 0.0598(6) Uani 1 1 d .
H20 H 0.3360 0.5441 0.3238 0.072 Uiso 1 1 calc R
C21 C 0.6861(3) 0.5180(3) -0.0124(2) 0.0792(8) Uani 1 1 d .
H21A H 0.6721 0.4379 0.0201 0.119 Uiso 1 1 calc R
H21B H 0.7720 0.5130 -0.0766 0.119 Uiso 1 1 calc R
H21C H 0.6099 0.5618 -0.0377 0.119 Uiso 1 1 calc R
C22 C 0.6758(2) 0.39286(18) 0.38860(16) 0.0459(5) Uani 1 1 d .
C23 C 0.7252(3) 0.2032(2) 0.4967(3) 0.0825(9) Uani 1 1 d .
H23A H 0.7059 0.2098 0.5768 0.099 Uiso 1 1 calc R
H23B H 0.6398 0.1961 0.4891 0.099 Uiso 1 1 calc R
C24 C 0.8266(7) 0.1020(4) 0.4638(6) 0.226(4) Uani 1 1 d .
H24A H 0.8567 0.1025 0.3820 0.339 Uiso 1 1 calc R
H24B H 0.7896 0.0312 0.5010 0.339 Uiso 1 1 calc R
H24C H 0.9045 0.1014 0.4854 0.339 Uiso 1 1 calc R
C25 C 0.8678(2) 0.44695(19) 0.20955(17) 0.0491(5) Uani 1 1 d .
C26 C 0.9688(3) 0.2992(3) 0.0793(2) 0.0824(9) Uani 1 1 d .
H26A H 0.9689 0.3498 0.0082 0.099 Uiso 1 1 calc R
H26B H 1.0568 0.2934 0.0893 0.099 Uiso 1 1 calc R
C27 C 0.9524(4) 0.1820(4) 0.0751(4) 0.1284(17) Uani 1 1 d .
H27A H 0.9619 0.1303 0.1424 0.193 Uiso 1 1 calc R
H27B H 1.0226 0.1489 0.0078 0.193 Uiso 1 1 calc R
H27C H 0.8615 0.1879 0.0723 0.193 Uiso 1 1 calc R
N1 N 0.60286(17) 0.82097(14) 0.25580(13) 0.0438(4) Uani 1 1 d .
O1 O 0.77289(17) 0.96859(16) 0.16410(16) 0.0739(5) Uani 1 1 d .
O2 O 0.6583(2) 0.90989(15) 0.05279(13) 0.0746(5) Uani 1 1 d .
O3 O 0.59250(17) 0.84429(13) 0.36616(12) 0.0579(4) Uani 1 1 d .
O4 O 0.69240(15) 0.57879(15) 0.07197(12) 0.0556(4) Uani 1 1 d .
O5 O 0.55619(16) 0.38716(15) 0.41459(14) 0.0611(4) Uani 1 1 d .
O6 O 0.76917(16) 0.31191(14) 0.42618(14) 0.0649(5) Uani 1 1 d .
O7 O 0.85159(17) 0.35226(15) 0.17691(14) 0.0671(5) Uani 1 1 d .
O8 O 0.96938(16) 0.49014(16) 0.16613(14) 0.0675(5) Uani 1 1 d .
S1 S 0.65259(6) 0.93971(5) 0.15896(5) 0.05410(18) Uani 1 1 d .

loop_
_atom_site_aniso_label
_atom_site_aniso_U_11
_atom_site_aniso_U_22
_atom_site_aniso_U_33
_atom_site_aniso_U_23
_atom_site_aniso_U_13
_atom_site_aniso_U_12
C1 0.0613(13) 0.0427(11) 0.0515(12) 0.0009(9) -0.0210(10) -0.0119(10)
C2 0.0594(14) 0.0576(14) 0.0787(16) -0.0156(12) -0.0229(12) -0.0129(11)
C3 0.0690(15) 0.0575(14) 0.0822(17) -0.0213(12) -0.0260(13) -0.0110(12)
C4 0.0661(15) 0.0520(13) 0.0636(14) 0.0004(10) -0.0323(12) -0.0019(11)
C5 0.0747(18) 0.0792(19) 0.119(2) -0.0199(17) -0.0614(18) -0.0009(15)
C6 0.0841(19) 0.0642(16) 0.110(2) -0.0258(16) -0.0565(18) -0.0046(14)
C7 0.0731(18) 0.0753(19) 0.105(2) -0.0167(16) -0.0389(17) 0.0116(15)
C8 0.099(2) 0.0598(15) 0.0768(17) -0.0108(13) -0.0509(16) -0.0135(14)
C9 0.0488(11) 0.0539(12) 0.0587(13) -0.0027(10) -0.0231(10) -0.0177(10)
C10 0.0389(9) 0.0418(10) 0.0394(9) -0.0031(7) -0.0090(7) -0.0118(8)
C11 0.0342(9) 0.0421(10) 0.0370(9) -0.0033(7) -0.0071(7) -0.0105(7)
C12 0.0370(9) 0.0448(10) 0.0402(10) -0.0013(8) -0.0079(7) -0.0097(8)
C13 0.0470(11) 0.0568(12) 0.0503(11) -0.0006(9) -0.0209(9) -0.0116(9)
C14 0.0409(10) 0.0474(11) 0.0411(10) -0.0054(8) -0.0071(8) -0.0157(8)
C15 0.0452(10) 0.0481(11) 0.0438(10) -0.0025(8) -0.0171(8) -0.0166(9)
C16 0.0612(14) 0.0671(14) 0.0588(13) 0.0136(11) -0.0269(11) -0.0279(12)
C17 0.0771(17) 0.0617(15) 0.0913(19) 0.0201(13) -0.0509(15) -0.0224(13)
C18 0.0571(14) 0.0676(16) 0.104(2) -0.0020(15) -0.0405(15) -0.0065(12)
C19 0.0451(12) 0.0850(19) 0.0847(18) 0.0076(15) -0.0162(12) -0.0168(12)
C20 0.0470(12) 0.0595(13) 0.0634(14) 0.0108(11) -0.0149(10) -0.0145(10)
C21 0.0653(15) 0.121(2) 0.0575(14) -0.0389(15) -0.0064(12) -0.0299(16)
C22 0.0458(11) 0.0450(10) 0.0390(10) -0.0026(8) -0.0066(8) -0.0105(9)
C23 0.0810(18) 0.0535(14) 0.0841(18) 0.0234(13) -0.0128(14) -0.0130(13)
C24 0.216(6) 0.064(2) 0.232(6) 0.033(3) 0.061(5) 0.000(3)
C25 0.0416(10) 0.0461(11) 0.0470(11) 0.0025(9) -0.0080(8) -0.0052(9)
C26 0.0757(17) 0.0748(17) 0.0641(16) -0.0187(13) 0.0141(13) -0.0115(14)
C27 0.114(3) 0.109(3) 0.130(3) -0.071(3) 0.035(2) -0.042(2)
N1 0.0466(9) 0.0407(8) 0.0380(8) -0.0024(6) -0.0081(7) -0.0104(7)
O1 0.0549(9) 0.0625(10) 0.0915(13) -0.0093(9) -0.0017(8) -0.0260(8)
O2 0.1122(14) 0.0549(9) 0.0435(9) 0.0004(7) -0.0152(9) -0.0177(9)
O3 0.0727(10) 0.0520(9) 0.0423(8) -0.0086(6) -0.0120(7) -0.0112(8)
O4 0.0470(8) 0.0799(11) 0.0406(7) -0.0146(7) -0.0043(6) -0.0247(7)
O5 0.0504(9) 0.0635(10) 0.0630(10) 0.0074(7) -0.0117(7) -0.0239(7)
O6 0.0531(9) 0.0532(9) 0.0688(10) 0.0174(7) -0.0132(8) -0.0086(7)
O7 0.0643(10) 0.0579(10) 0.0564(9) -0.0149(7) 0.0100(7) -0.0151(8)
O8 0.0414(8) 0.0791(11) 0.0660(10) -0.0025(8) -0.0007(7) -0.0172(8)
S1 0.0610(3) 0.0433(3) 0.0479(3) 0.0008(2) -0.0067(2) -0.0168(2)

loop_
_atom_type_symbol
_atom_type_description
_atom_type_scat_dispersion_real
_atom_type_scat_dispersion_imag
_atom_type_scat_source
C C 0.0033 0.0016 'International Tables Vol C Tables 4.2.6.8 and 6.1.1.4'
H H 0.0000 0.0000 'International Tables Vol C Tables 4.2.6.8 and 6.1.1.4'
N N 0.0061 0.0033 'International Tables Vol C Tables 4.2.6.8 and 6.1.1.4'
O O 0.0106 0.0060 'International Tables Vol C Tables 4.2.6.8 and 6.1.1.4'
S S 0.1246 0.1234 'International Tables Vol C Tables 4.2.6.8 and 6.1.1.4'

loop_
_geom_angle_atom_site_label_1
_geom_angle_atom_site_label_2
_geom_angle_atom_site_label_3
_geom_angle
C6 C1 C2 120.4(2)
C6 C1 S1 119.55(18)
C2 C1 S1 120.02(19)
C1 C2 C3 119.1(2)
C1 C2 H2 120.5
C3 C2 H2 120.5
C4 C3 C2 121.6(2)
C4 C3 H3 119.2
C2 C3 H3 119.2
C3 C4 C5 118.3(2)
C3 C4 C7 121.5(2)
C5 C4 C7 120.2(3)
C4 C5 C6 121.2(3)
C4 C5 H5 119.4
C6 C5 H5 119.4
C1 C6 C5 119.4(2)
C1 C6 H6 120.3
C5 C6 H6 120.3
C4 C7 H7A 109.5
C4 C7 H7B 109.5
H7A C7 H7B 109.5
C4 C7 H7C 109.5
H7A C7 H7C 109.5
H7B C7 H7C 109.5
O3 C8 C9 105.67(18)
O3 C8 H8A 110.6
C9 C8 H8A 110.6
O3 C8 H8B 110.6
C9 C8 H8B 110.6
H8A C8 H8B 108.7
C8 C9 C13 115.55(19)
C8 C9 C10 103.83(18)
C13 C9 C10 105.37(15)
C8 C9 H9 110.6
C13 C9 H9 110.6
C10 C9 H9 110.6
N1 C10 C11 111.91(14)
N1 C10 C9 106.09(16)
C11 C10 C9 106.20(15)
N1 C10 H10 110.8
C11 C10 H10 110.8
C9 C10 H10 110.8
C10 C11 C14 115.49(15)
C10 C11 C12 103.00(14)
C14 C11 C12 116.32(16)
C10 C11 H11 107.2
C14 C11 H11 107.2
C12 C11 H11 107.2
C22 C12 C25 110.27(16)
C22 C12 C13 111.14(16)
C25 C12 C13 109.87(16)
C22 C12 C11 112.32(15)
C25 C12 C11 111.45(15)
C13 C12 C11 101.50(15)
C9 C13 C12 105.52(16)
C9 C13 H13A 110.6
C12 C13 H13A 110.6
C9 C13 H13B 110.6
C12 C13 H13B 110.6
H13A C13 H13B 108.8
O4 C14 C15 113.69(16)
O4 C14 C11 107.03(14)
C15 C14 C11 112.18(16)
O4 C14 H14 107.9
C15 C14 H14 107.9
C11 C14 H14 107.9
C20 C15 C16 117.8(2)
C20 C15 C14 119.24(18)
C16 C15 C14 122.93(18)
C15 C16 C17 120.4(2)
C15 C16 H16 119.8
C17 C16 H16 119.8
C18 C17 C16 120.8(2)
C18 C17 H17 119.6
C16 C17 H17 119.6
C17 C18 C19 119.6(2)
C17 C18 H18 120.2
C19 C18 H18 120.2
C18 C19 C20 119.7(2)
C18 C19 H19 120.2
C20 C19 H19 120.2
C19 C20 C15 121.7(2)
C19 C20 H20 119.2
C15 C20 H20 119.2
O4 C21 H21A 109.5
O4 C21 H21B 109.5
H21A C21 H21B 109.5
O4 C21 H21C 109.5
H21A C21 H21C 109.5
H21B C21 H21C 109.5
O5 C22 O6 124.75(18)
O5 C22 C12 125.12(19)
O6 C22 C12 110.10(16)
C24 C23 O6 110.8(3)
C24 C23 H23A 109.5
O6 C23 H23A 109.5
C24 C23 H23B 109.5
O6 C23 H23B 109.5
H23A C23 H23B 108.1
C23 C24 H24A 109.5
C23 C24 H24B 109.5
H24A C24 H24B 109.5
C23 C24 H24C 109.5
H24A C24 H24C 109.5
H24B C24 H24C 109.5
O8 C25 O7 124.6(2)
O8 C25 C12 123.4(2)
O7 C25 C12 112.04(17)
C27 C26 O7 108.1(2)
C27 C26 H26A 110.1
O7 C26 H26A 110.1
C27 C26 H26B 110.1
O7 C26 H26B 110.1
H26A C26 H26B 108.4
C26 C27 H27A 109.5
C26 C27 H27B 109.5
H27A C27 H27B 109.5
C26 C27 H27C 109.5
H27A C27 H27C 109.5
H27B C27 H27C 109.5
O3 N1 C10 105.99(14)
O3 N1 S1 108.07(11)
C10 N1 S1 113.32(11)
N1 O3 C8 107.80(16)
C21 O4 C14 113.79(17)
C22 O6 C23 117.13(19)
C25 O7 C26 115.56(19)
O2 S1 O1 118.66(12)
O2 S1 N1 104.30(9)
O1 S1 N1 112.37(10)
O2 S1 C1 110.74(11)
O1 S1 C1 108.78(11)
N1 S1 C1 100.44(9)

loop_
_geom_bond_atom_site_label_1
_geom_bond_atom_site_label_2
_geom_bond_distance
C1 C6 1.367(3)
C1 C2 1.375(3)
C1 S1 1.758(2)
C2 C3 1.381(3)
C2 H2 0.9300
C3 C4 1.366(4)
C3 H3 0.9300
C4 C5 1.376(4)
C4 C7 1.519(4)
C5 C6 1.381(4)
C5 H5 0.9300
C6 H6 0.9300
C7 H7A 0.9600
C7 H7B 0.9600
C7 H7C 0.9600
C8 O3 1.448(3)
C8 C9 1.522(3)
C8 H8A 0.9700
C8 H8B 0.9700
C9 C13 1.534(3)
C9 C10 1.552(3)
C9 H9 0.9800
C10 N1 1.476(2)
C10 C11 1.536(2)
C10 H10 0.9800
C11 C14 1.537(3)
C11 C12 1.551(3)
C11 H11 0.9800
C12 C22 1.526(3)
C12 C25 1.528(3)
C12 C13 1.538(3)
C13 H13A 0.9700
C13 H13B 0.9700
C14 O4 1.420(2)
C14 C15 1.519(3)
C14 H14 0.9800
C15 C20 1.380(3)
C15 C16 1.384(3)
C16 C17 1.385(4)
C16 H16 0.9300
C17 C18 1.362(4)
C17 H17 0.9300
C18 C19 1.376(4)
C18 H18 0.9300
C19 C20 1.379(3)
C19 H19 0.9300
C20 H20 0.9300
C21 O4 1.419(3)
C21 H21A 0.9600
C21 H21B 0.9600
C21 H21C 0.9600
C22 O5 1.199(2)
C22 O6 1.327(3)
C23 C24 1.368(5)
C23 O6 1.464(3)
C23 H23A 0.9700
C23 H23B 0.9700
C24 H24A 0.9600
C24 H24B 0.9600
C24 H24C 0.9600
C25 O8 1.200(2)
C25 O7 1.315(3)
C26 C27 1.423(4)
C26 O7 1.474(3)
C26 H26A 0.9700
C26 H26B 0.9700
C27 H27A 0.9600
C27 H27B 0.9600
C27 H27C 0.9600
N1 O3 1.432(2)
N1 S1 1.6993(16)
O1 S1 1.4275(18)
O2 S1 1.4272(18)

loop_
_geom_torsion_atom_site_label_1
_geom_torsion_atom_site_label_2
_geom_torsion_atom_site_label_3
_geom_torsion_atom_site_label_4
_geom_torsion
C6 C1 C2 C3 1.4(4)
S1 C1 C2 C3 -179.0(2)
C1 C2 C3 C4 0.0(4)
C2 C3 C4 C5 -0.9(4)
C2 C3 C4 C7 177.3(3)
C3 C4 C5 C6 0.5(5)
C7 C4 C5 C6 -177.8(3)
C2 C1 C6 C5 -1.8(4)
S1 C1 C6 C5 178.6(2)
C4 C5 C6 C1 0.8(5)
O3 C8 C9 C13 -98.8(2)
O3 C8 C9 C10 16.1(2)
C8 C9 C10 N1 3.4(2)
C13 C9 C10 N1 125.33(16)
C8 C9 C10 C11 -115.80(19)
C13 C9 C10 C11 6.1(2)
N1 C10 C11 C14 86.70(19)
C9 C10 C11 C14 -157.95(16)
N1 C10 C11 C12 -145.41(15)
C9 C10 C11 C12 -30.06(18)
C10 C11 C12 C22 160.94(15)
C14 C11 C12 C22 -71.7(2)
C10 C11 C12 C25 -74.74(19)
C14 C11 C12 C25 52.6(2)
C10 C11 C12 C13 42.17(17)
C14 C11 C12 C13 169.53(15)
C8 C9 C13 C12 134.58(19)
C10 C9 C13 C12 20.6(2)
C22 C12 C13 C9 -158.59(17)
C25 C12 C13 C9 79.1(2)
C11 C12 C13 C9 -38.97(19)
C10 C11 C14 O4 41.0(2)
C12 C11 C14 O4 -79.92(19)
C10 C11 C14 C15 -84.36(19)
C12 C11 C14 C15 154.72(15)
O4 C14 C15 C20 160.52(19)
C11 C14 C15 C20 -77.9(2)
O4 C14 C15 C16 -19.7(3)
C11 C14 C15 C16 101.9(2)
C20 C15 C16 C17 0.5(3)
C14 C15 C16 C17 -179.3(2)
C15 C16 C17 C18 -0.1(4)
C16 C17 C18 C19 -0.1(5)
C17 C18 C19 C20 -0.1(5)
C18 C19 C20 C15 0.5(4)
C16 C15 C20 C19 -0.7(4)
C14 C15 C20 C19 179.1(2)
C25 C12 C22 O5 -123.7(2)
C13 C12 C22 O5 114.2(2)
C11 C12 C22 O5 1.2(3)
C25 C12 C22 O6 58.2(2)
C13 C12 C22 O6 -63.9(2)
C11 C12 C22 O6 -176.86(16)
C22 C12 C25 O8 -146.7(2)
C13 C12 C25 O8 -23.8(3)
C11 C12 C25 O8 87.9(2)
C22 C12 C25 O7 32.9(2)
C13 C12 C25 O7 155.70(18)
C11 C12 C25 O7 -92.6(2)
C11 C10 N1 O3 93.43(17)
C9 C10 N1 O3 -21.98(17)
C11 C10 N1 S1 -148.21(13)
C9 C10 N1 S1 96.38(15)
C10 N1 O3 C8 33.4(2)
S1 N1 O3 C8 -88.34(17)
C9 C8 O3 N1 -31.0(2)
C15 C14 O4 C21 -74.5(2)
C11 C14 O4 C21 161.0(2)
O5 C22 O6 C23 5.3(3)
C12 C22 O6 C23 -176.6(2)
C24 C23 O6 C22 136.0(5)
O8 C25 O7 C26 -0.5(4)
C12 C25 O7 C26 -180.0(2)
C27 C26 O7 C25 164.6(3)
O3 N1 S1 O2 -179.22(13)
C10 N1 S1 O2 63.64(16)
O3 N1 S1 O1 50.98(15)
C10 N1 S1 O1 -66.16(16)
O3 N1 S1 C1 -64.48(14)
C10 N1 S1 C1 178.38(14)
C6 C1 S1 O2 43.7(2)
C2 C1 S1 O2 -135.9(2)
C6 C1 S1 O1 175.8(2)
C2 C1 S1 O1 -3.8(2)
C6 C1 S1 N1 -66.1(2)
C2 C1 S1 N1 114.3(2)
